data_7033319
loop_
_publ_author_name
'Galassi, Rossana'
'Oumarou, Camille Simon'
'Burini, Alfredo'
'Dolmella, Alessandro'
'Micozzi, Daniela'
'Vincenzetti, Silvia'
'Pucciarelli, Stefania'

_publ_section_title
;
 A study on the inhibition of dihydrofolate reductase (DHFR) from
 Escherichia coli by gold(i) phosphane compounds. X-ray crystal structures
 of (4,5-dichloro-1H-imidazolate-1-yl)-triphenylphosphane-gold(i) and
 (4,5-dicyano-1H-imidazolate-1-yl)-triphenylphosphane-gold(i).
;
_journal_issue 7
_journal_name_full 'Dalton transactions (Cambridge, England : 2003)'
_journal_page_first 3043
_journal_page_last 3056
_journal_paper_doi 10.1039/c4dt01542h
_journal_volume 44
_journal_year 2015
_chemical_absolute_configuration ad
_chemical_formula_moiety 'C23 H16 Au N4 P'
_chemical_formula_sum 'C23 H16 Au N4 P'
_chemical_formula_weight 576.33
_chemical_name_systematic
;
 ? 
;
_space_group_crystal_system orthorhombic
_space_group_IT_number 19
_space_group_name_Hall 'P 2ac 2ab'
_space_group_name_H-M_alt 'P 21 21 21'
_symmetry_space_group_name_Hall 'P 2ac 2ab'
_symmetry_space_group_name_H-M 'P 21 21 21'
_atom_sites_solution_hydrogens geom
_atom_sites_solution_primary heavy
_atom_sites_solution_secondary difmap
_audit_creation_date 2014-06-27
_audit_creation_method
;
Olex2 1.2
(compiled 2014.06.23 svn.r2946 for OlexSys, GUI svn.r4855)
;
_audit_update_record
;
2014-07-22 deposited with the CCDC.
2014-12-03 downloaded from the CCDC.
;
_cell_angle_alpha 90.00
_cell_angle_beta 90.00
_cell_angle_gamma 90.00
_cell_formula_units_Z 4
_cell_length_a 6.68635(13)
_cell_length_b 12.11760(16)
_cell_length_c 26.3295(4)
_cell_measurement_reflns_used 11530
_cell_measurement_temperature 297.6
_cell_measurement_theta_max 28.8057
_cell_measurement_theta_min 2.2797
_cell_volume 2133.28(6)
_computing_cell_refinement
;
CrysAlisPro, Agilent Technologies,
Version 1.171.35.11 (release 16-05-2011 CrysAlis171 .NET)
(compiled May 16 2011,17:55:39)
;
_computing_data_collection
;
CrysAlisPro, Agilent Technologies,
Version 1.171.35.11 (release 16-05-2011 CrysAlis171 .NET)
(compiled May 16 2011,17:55:39)
;
_computing_data_reduction
;
CrysAlisPro, Agilent Technologies,
Version 1.171.35.11 (release 16-05-2011 CrysAlis171 .NET)
(compiled May 16 2011,17:55:39)
;
_computing_molecular_graphics 'Olex2 (Dolomanov et al., 2009)'
_computing_publication_material 'Olex2 (Dolomanov et al., 2009)'
_computing_structure_refinement 'ShelXL (Sheldrick, 2008)'
_computing_structure_solution 'ShelXS (Sheldrick, 2008)'
_diffrn_ambient_temperature 297.6
_diffrn_detector_area_resol_mean 16.1274
_diffrn_measured_fraction_theta_full 0.999
_diffrn_measured_fraction_theta_max 0.954
_diffrn_measurement_details
;
  1 omega  -39.00   77.00   0.5000   12.0000
omega____ theta____ kappa____ phi______ frames
    -       21.2424    0.0000 -180.0000 232

  2 omega   61.00   87.00   0.5000   12.0000
omega____ theta____ kappa____ phi______ frames
    -       21.2424  179.0000  120.0000 52

  3 omega  -50.00   31.00   0.5000   12.0000
omega____ theta____ kappa____ phi______ frames
    -      -21.1642   77.0000  120.0000 162

  4 omega  -91.00  -54.00   0.5000   12.0000
omega____ theta____ kappa____ phi______ frames
    -      -21.1642  179.0000 -150.0000 74

  5 omega  -90.00   46.00   0.5000   12.0000
omega____ theta____ kappa____ phi______ frames
    -      -21.1642    0.0000  120.0000 272

  6 omega  -12.00   94.00   0.5000   12.0000
omega____ theta____ kappa____ phi______ frames
    -       21.2424   77.0000  -30.0000 212

  7 omega  -12.00   67.00   0.5000   12.0000
omega____ theta____ kappa____ phi______ frames
    -       21.2424   77.0000   90.0000 158

  8 omega  -38.00   52.00   0.5000   12.0000
omega____ theta____ kappa____ phi______ frames
    -       21.2424  -77.0000 -150.0000 180

  9 omega  -11.00   85.00   0.5000   12.0000
omega____ theta____ kappa____ phi______ frames
    -       21.2424   77.0000 -150.0000 192

 10 omega   46.00   85.00   0.5000   12.0000
omega____ theta____ kappa____ phi______ frames
    -       21.2424 -131.0000   63.0000 78
;
_diffrn_measurement_device_type 'Xcalibur, Eos, Gemini'
_diffrn_measurement_method '\w scans'
_diffrn_orient_matrix_UB_11 0.0817476000
_diffrn_orient_matrix_UB_12 0.0201742000
_diffrn_orient_matrix_UB_13 -0.0144415000
_diffrn_orient_matrix_UB_21 -0.0676044000
_diffrn_orient_matrix_UB_22 0.0259977000
_diffrn_orient_matrix_UB_23 -0.0169726000
_diffrn_orient_matrix_UB_31 0.0022449000
_diffrn_orient_matrix_UB_32 0.0483927000
_diffrn_orient_matrix_UB_33 0.0151371000
_diffrn_radiation_monochromator graphite
_diffrn_radiation_type 'Mo K\a'
_diffrn_radiation_wavelength 0.7107
_diffrn_reflns_av_R_equivalents 0.0360
_diffrn_reflns_av_unetI/netI 0.0224
_diffrn_reflns_limit_h_max 8
_diffrn_reflns_limit_h_min -9
_diffrn_reflns_limit_k_max 16
_diffrn_reflns_limit_k_min -15
_diffrn_reflns_limit_l_max 35
_diffrn_reflns_limit_l_min -35
_diffrn_reflns_number 32150
_diffrn_reflns_theta_full 26.32
_diffrn_reflns_theta_max 28.87
_diffrn_reflns_theta_min 2.28
_diffrn_source 'Enhance (Mo) X-ray Source'
_diffrn_standards_decay_% 0.0(1)
_diffrn_standards_interval_count 50
_diffrn_standards_number 2
_exptl_absorpt_coefficient_mu 6.987
_exptl_absorpt_correction_T_max 1.00000
_exptl_absorpt_correction_T_min 0.29450
_exptl_absorpt_correction_type multi-scan
_exptl_absorpt_process_details
;
CrysAlisPro, Agilent Technologies,
Version 1.171.35.11 (release 16-05-2011 CrysAlis171 .NET)
(compiled May 16 2011,17:55:39)
Empirical absorption correction using spherical harmonics,
 implemented in SCALE3 ABSPACK scaling algorithm.
;
_exptl_crystal_colour colourless
_exptl_crystal_colour_primary colourless
_exptl_crystal_density_diffrn 1.794
_exptl_crystal_density_method 'not measured'
_exptl_crystal_description needle
_exptl_crystal_F_000 1104
_exptl_crystal_size_max 0.1
_exptl_crystal_size_mid 0.06
_exptl_crystal_size_min 0.05
_refine_diff_density_max 0.628
_refine_diff_density_min -0.766
_refine_diff_density_rms 0.077
_refine_ls_abs_structure_details
;
'Flack H D (1983), Acta Cryst. A39, 876-881, 2129 Friedel pairs''
;
_refine_ls_abs_structure_Flack 0.008(6)
_refine_ls_extinction_method none
_refine_ls_goodness_of_fit_ref 1.071
_refine_ls_hydrogen_treatment constr
_refine_ls_matrix_type full
_refine_ls_number_parameters 262
_refine_ls_number_reflns 5182
_refine_ls_number_restraints 238
_refine_ls_restrained_S_all 1.052
_refine_ls_R_factor_all 0.0322
_refine_ls_R_factor_gt 0.0262
_refine_ls_shift/su_max 0.002
_refine_ls_shift/su_mean 0.000
_refine_ls_structure_factor_coef Fsqd
_refine_ls_weighting_details 'calc w=1/[\s^2^(Fo^2^)+(0.0240P)^2^+0.7062P] where P=(Fo^2^+2Fc^2^)/3'
_refine_ls_weighting_scheme calc
_refine_ls_wR_factor_gt 0.0522
_refine_ls_wR_factor_ref 0.0540
_reflns_number_gt 4681
_reflns_number_total 5182
_reflns_threshold_expression >2sigma(I)
_cod_data_source_file c4dt01542h1.cif
_cod_data_source_block exp_288_abs
_cod_depositor_comments 'Adding full bibliography for 7033318--7033319.cif.'
_cod_database_code 7033319

loop_
_space_group_symop_id
_space_group_symop_operation_xyz
1 'x, y, z'
2 '-x+1/2, -y, z+1/2'
3 'x+1/2, -y+1/2, -z'
4 '-x, y+1/2, -z+1/2'

loop_
_atom_site_label
_atom_site_type_symbol
_atom_site_fract_x
_atom_site_fract_y
_atom_site_fract_z
_atom_site_U_iso_or_equiv
_atom_site_adp_type
_atom_site_occupancy
_atom_site_calc_flag
_atom_site_refinement_flags_posn
_atom_site_refinement_flags_adp
Au1 Au 0.99463(3) 0.367158(10) 0.590374(5) 0.04588(5) Uani 1 d . U
P1 P 0.76962(15) 0.48599(8) 0.62084(4) 0.0369(2) Uani 1 d . U
N1 N 1.2034(5) 0.2486(3) 0.57093(12) 0.0472(8) Uani 1 d . U
N2 N 1.4759(6) 0.1639(3) 0.54045(14) 0.0635(9) Uani 1 d . U
N3 N 1.5216(9) -0.0882(4) 0.6041(2) 0.1085(17) Uani 1 d . U
N4 N 0.9767(10) 0.0833(4) 0.66382(18) 0.0977(18) Uani 1 d . U
C1 C 1.3565(7) 0.2523(4) 0.53857(17) 0.0578(11) Uani 1 d . U
H1 H 1.3783 0.3111 0.5166 0.069 Uiso 1 calc R .
C2 C 1.3889(6) 0.0996(4) 0.57714(16) 0.0515(10) Uani 1 d . U
C3 C 1.2199(6) 0.1507(3) 0.59592(14) 0.0461(9) Uani 1 d . U
C4 C 0.6218(6) 0.4217(3) 0.66996(14) 0.0406(8) Uani 1 d . U
C5 C 0.5823(7) 0.3096(3) 0.66598(16) 0.0522(10) Uani 1 d . U
H5 H 0.6340 0.2700 0.6388 0.063 Uiso 1 calc R .
C6 C 0.4668(8) 0.2561(4) 0.70203(18) 0.0715(14) Uani 1 d . U
H6 H 0.4408 0.1810 0.6991 0.086 Uiso 1 calc R .
C7 C 0.3910(8) 0.3152(5) 0.7423(2) 0.0742(15) Uani 1 d . U
H7 H 0.3114 0.2800 0.7663 0.089 Uiso 1 calc R .
C8 C 0.4321(8) 0.4261(5) 0.74733(18) 0.0748(16) Uani 1 d . U
H8 H 0.3829 0.4654 0.7750 0.090 Uiso 1 calc R .
C9 C 0.5468(7) 0.4782(4) 0.71106(15) 0.0577(12) Uani 1 d . U
H9 H 0.5740 0.5531 0.7144 0.069 Uiso 1 calc R .
C10 C 0.8856(6) 0.6051(3) 0.64983(14) 0.0391(8) Uani 1 d . U
C11 C 1.0169(8) 0.5887(3) 0.69003(16) 0.0585(10) Uani 1 d . U
H11 H 1.0382 0.5180 0.7026 0.070 Uiso 1 calc R .
C12 C 1.1166(7) 0.6782(5) 0.7115(2) 0.0720(14) Uani 1 d . U
H12 H 1.2015 0.6678 0.7391 0.086 Uiso 1 calc R .
C13 C 1.0884(8) 0.7823(4) 0.6916(2) 0.0682(13) Uani 1 d . U
H13 H 1.1599 0.8417 0.7047 0.082 Uiso 1 calc R .
C14 C 0.9582(8) 0.7986(3) 0.65335(18) 0.0677(14) Uani 1 d . U
H14 H 0.9378 0.8695 0.6409 0.081 Uiso 1 calc R .
C15 C 0.8545(7) 0.7112(3) 0.63238(15) 0.0501(10) Uani 1 d . U
H15 H 0.7632 0.7239 0.6064 0.060 Uiso 1 calc R .
C16 C 0.5962(6) 0.5388(3) 0.57402(14) 0.0402(9) Uani 1 d . U
C17 C 0.4138(7) 0.5808(6) 0.5866(2) 0.0794(18) Uani 1 d . U
H17 H 0.3727 0.5796 0.6203 0.095 Uiso 1 calc R .
C18 C 0.2898(8) 0.6249(6) 0.5504(2) 0.096(2) Uani 1 d . U
H18 H 0.1662 0.6535 0.5598 0.115 Uiso 1 calc R .
C19 C 0.3455(9) 0.6271(5) 0.5014(2) 0.0800(16) Uani 1 d . U
H19 H 0.2600 0.6561 0.4770 0.096 Uiso 1 calc R .
C20 C 0.5263(12) 0.5870(6) 0.48774(18) 0.106(2) Uani 1 d . U
H20 H 0.5654 0.5896 0.4539 0.128 Uiso 1 calc R .
C21 C 0.6553(9) 0.5416(5) 0.52404(16) 0.0779(17) Uani 1 d . U
H21 H 0.7792 0.5136 0.5145 0.093 Uiso 1 calc R .
C22 C 1.4643(7) -0.0049(4) 0.59198(17) 0.0651(12) Uani 1 d . U
C23 C 1.0853(8) 0.1146(4) 0.63374(19) 0.0620(12) Uani 1 d . U

loop_
_atom_site_aniso_label
_atom_site_aniso_U_11
_atom_site_aniso_U_22
_atom_site_aniso_U_33
_atom_site_aniso_U_23
_atom_site_aniso_U_13
_atom_site_aniso_U_12
Au1 0.05079(8) 0.03583(7) 0.05102(8) -0.00148(6) 0.00724(10) 0.00780(9)
P1 0.0421(5) 0.0317(5) 0.0369(5) 0.0019(4) 0.0036(4) 0.0037(4)
N1 0.057(2) 0.0373(17) 0.0474(18) -0.0023(14) 0.0040(16) 0.0124(15)
N2 0.064(2) 0.063(2) 0.063(2) -0.0039(16) 0.012(2) 0.015(2)
N3 0.119(4) 0.078(3) 0.129(4) 0.008(3) -0.001(4) 0.050(3)
N4 0.131(5) 0.062(2) 0.100(3) 0.005(2) 0.058(4) -0.002(4)
C1 0.066(3) 0.053(3) 0.055(3) 0.002(2) 0.012(2) 0.011(2)
C2 0.056(2) 0.048(2) 0.050(2) -0.0115(18) -0.0038(19) 0.0122(19)
C3 0.058(2) 0.0379(19) 0.042(2) -0.0044(16) 0.0013(17) 0.0080(17)
C4 0.043(2) 0.040(2) 0.0383(19) 0.0068(16) -0.0026(15) 0.0013(16)
C5 0.062(3) 0.047(2) 0.048(2) 0.0103(18) -0.0008(18) -0.0074(19)
C6 0.074(4) 0.070(3) 0.071(3) 0.025(2) -0.010(3) -0.027(3)
C7 0.052(3) 0.102(4) 0.068(3) 0.039(3) 0.008(2) -0.005(3)
C8 0.072(4) 0.094(4) 0.059(3) 0.017(3) 0.023(2) 0.017(3)
C9 0.063(3) 0.056(2) 0.054(2) 0.0052(18) 0.014(2) 0.008(2)
C10 0.0364(19) 0.0375(19) 0.043(2) -0.0023(16) 0.0048(15) 0.0018(15)
C11 0.057(3) 0.052(2) 0.067(2) 0.0020(18) -0.016(3) 0.005(3)
C12 0.052(3) 0.089(4) 0.074(3) -0.012(3) -0.018(2) -0.002(3)
C13 0.063(3) 0.063(3) 0.078(3) -0.017(3) 0.009(2) -0.019(2)
C14 0.095(4) 0.039(2) 0.069(3) -0.0006(19) 0.007(3) -0.012(2)
C15 0.068(3) 0.037(2) 0.045(2) 0.0019(17) 0.0011(19) 0.0024(19)
C16 0.047(2) 0.036(2) 0.037(2) 0.0020(15) -0.0005(16) 0.0000(16)
C17 0.054(3) 0.132(5) 0.052(3) 0.029(3) 0.009(2) 0.024(3)
C18 0.054(3) 0.146(6) 0.086(4) 0.051(4) 0.004(3) 0.027(3)
C19 0.081(3) 0.095(4) 0.064(3) 0.017(3) -0.021(3) 0.006(3)
C20 0.143(6) 0.135(5) 0.040(2) 0.007(3) -0.009(3) 0.059(6)
C21 0.094(4) 0.102(4) 0.038(2) 0.004(3) 0.006(2) 0.043(3)
C22 0.071(3) 0.057(2) 0.067(3) -0.005(2) -0.001(3) 0.024(2)
C23 0.081(3) 0.037(2) 0.068(3) -0.004(2) 0.014(2) 0.007(2)

loop_
_atom_type_symbol
_atom_type_description
_atom_type_scat_dispersion_real
_atom_type_scat_dispersion_imag
_atom_type_scat_source
C C 0.0033 0.0016 'International Tables Vol C Tables 4.2.6.8 and 6.1.1.4'
H H 0.0000 0.0000 'International Tables Vol C Tables 4.2.6.8 and 6.1.1.4'
N N 0.0061 0.0033 'International Tables Vol C Tables 4.2.6.8 and 6.1.1.4'
P P 0.1023 0.0942 'International Tables Vol C Tables 4.2.6.8 and 6.1.1.4'
Au Au -2.0133 8.8022 'International Tables Vol C Tables 4.2.6.8 and 6.1.1.4'

loop_
_geom_angle_atom_site_label_1
_geom_angle_atom_site_label_2
_geom_angle_atom_site_label_3
_geom_angle
N1 Au1 P1 172.99(9)
C4 P1 Au1 110.38(13)
C4 P1 C10 106.09(18)
C4 P1 C16 106.86(18)
C10 P1 Au1 112.20(13)
C10 P1 C16 106.27(18)
C16 P1 Au1 114.54(13)
C1 N1 Au1 130.8(3)
C1 N1 C3 106.0(3)
C3 N1 Au1 122.7(3)
C1 N2 C2 103.2(4)
N1 C1 N2 114.1(4)
N1 C1 H1 122.9
N2 C1 H1 122.9
N2 C2 C3 110.2(4)
N2 C2 C22 123.4(4)
C3 C2 C22 126.4(4)
N1 C3 C2 106.5(4)
N1 C3 C23 124.0(4)
C2 C3 C23 129.5(4)
C5 C4 P1 118.2(3)
C9 C4 P1 123.3(3)
C9 C4 C5 118.5(4)
C4 C5 H5 119.6
C6 C5 C4 120.9(4)
C6 C5 H5 119.6
C5 C6 H6 120.3
C7 C6 C5 119.3(5)
C7 C6 H6 120.3
C6 C7 H7 119.7
C6 C7 C8 120.5(5)
C8 C7 H7 119.7
C7 C8 H8 120.3
C9 C8 C7 119.4(5)
C9 C8 H8 120.3
C4 C9 C8 121.3(5)
C4 C9 H9 119.3
C8 C9 H9 119.3
C11 C10 P1 118.6(3)
C15 C10 P1 122.6(3)
C15 C10 C11 118.8(4)
C10 C11 H11 120.0
C10 C11 C12 120.1(4)
C12 C11 H11 120.0
C11 C12 H12 120.3
C13 C12 C11 119.5(5)
C13 C12 H12 120.3
C12 C13 H13 119.8
C14 C13 C12 120.5(5)
C14 C13 H13 119.8
C13 C14 H14 119.6
C13 C14 C15 120.8(4)
C15 C14 H14 119.6
C10 C15 H15 119.8
C14 C15 C10 120.3(4)
C14 C15 H15 119.8
C17 C16 P1 122.7(4)
C17 C16 C21 118.7(5)
C21 C16 P1 118.5(4)
C16 C17 H17 119.4
C16 C17 C18 121.2(5)
C18 C17 H17 119.4
C17 C18 H18 119.8
C19 C18 C17 120.5(5)
C19 C18 H18 119.8
C18 C19 H19 120.1
C18 C19 C20 119.8(5)
C20 C19 H19 120.1
C19 C20 H20 119.7
C19 C20 C21 120.7(5)
C21 C20 H20 119.7
C16 C21 C20 119.1(5)
C16 C21 H21 120.5
C20 C21 H21 120.5
N3 C22 C2 179.0(7)
N4 C23 C3 178.5(5)

loop_
_geom_bond_atom_site_label_1
_geom_bond_atom_site_label_2
_geom_bond_distance
Au1 P1 2.2317(9)
Au1 N1 2.067(3)
P1 C4 1.804(4)
P1 C10 1.807(4)
P1 C16 1.809(4)
N1 C1 1.332(5)
N1 C3 1.361(5)
N2 C1 1.337(5)
N2 C2 1.371(6)
N3 C22 1.126(6)
N4 C23 1.140(6)
C1 H1 0.9300
C2 C3 1.380(5)
C2 C22 1.419(6)
C3 C23 1.412(6)
C4 C5 1.387(6)
C4 C9 1.375(5)
C5 H5 0.9300
C5 C6 1.385(6)
C6 H6 0.9300
C6 C7 1.376(7)
C7 H7 0.9300
C7 C8 1.378(9)
C8 H8 0.9300
C8 C9 1.378(6)
C9 H9 0.9300
C10 C11 1.389(6)
C10 C15 1.382(5)
C11 H11 0.9300
C11 C12 1.393(6)
C12 H12 0.9300
C12 C13 1.379(7)
C13 H13 0.9300
C13 C14 1.346(7)
C14 H14 0.9300
C14 C15 1.380(6)
C15 H15 0.9300
C16 C17 1.362(6)
C16 C21 1.374(6)
C17 H17 0.9300
C17 C18 1.372(6)
C18 H18 0.9300
C18 C19 1.341(8)
C19 H19 0.9300
C19 C20 1.352(8)
C20 H20 0.9300
C20 C21 1.400(7)
C21 H21 0.9300
